data_4132975
loop_
_publ_author_name
'Beattie, D. Dawson'
'Grunwald, Anna C.'
'Perse, Thibaut'
'Schafer, Laurel L.'
'Love, Jennifer A.'

_publ_section_title
;
 Understanding Ni(II)-Mediated C(sp<sup>3</sup>)-H Activation: Tertiary
 Ureas as Model Substrates.
;
_journal_issue 39
_journal_name_full 'Journal of the American Chemical Society'
_journal_page_first 12602
_journal_page_last 12610
_journal_paper_doi 10.1021/jacs.8b07708
_journal_volume 140
_journal_year 2018
_chemical_formula_moiety 'C32 H66 Ni2 O8 P2'
_chemical_formula_sum 'C32 H66 Ni2 O8 P2'
_chemical_formula_weight 758.20
_chemical_name_systematic '[(PEt3)Ni(mu2-O,O-tBuCOO)2]2'
_space_group_crystal_system monoclinic
_space_group_IT_number 14
_space_group_name_Hall '-P 2ybc'
_space_group_name_H-M_alt 'P 1 21/c 1'
_atom_sites_solution_hydrogens geom
_atom_sites_solution_primary dual
_audit_creation_date 2018-07-04
_audit_creation_method
;
Olex2 1.2
(compiled 2018.05.29 svn.r3508 for OlexSys, GUI svn.r5506)
;
_cell_angle_alpha 90
_cell_angle_beta 109.0940(10)
_cell_angle_gamma 90
_cell_formula_units_Z 2
_cell_length_a 9.9146(6)
_cell_length_b 17.8444(12)
_cell_length_c 12.4027(8)
_cell_measurement_reflns_used 398
_cell_measurement_temperature 90
_cell_measurement_theta_max 30.433
_cell_measurement_theta_min 5.139
_cell_volume 2073.6(2)
_computing_cell_refinement 'SAINT v8.34A (Bruker, 2013)'
_computing_data_reduction 'SAINT v8.34A (Bruker, 2013)'
_computing_molecular_graphics 'Olex2 (Dolomanov et al., 2009)'
_computing_publication_material 'Olex2 (Dolomanov et al., 2009)'
_computing_structure_refinement 'ShelXL (Sheldrick, 2015)'
_computing_structure_solution 'ShelXT (Sheldrick, 2015)'
_diffrn_ambient_temperature 90
_diffrn_measured_fraction_theta_full 1.000
_diffrn_measured_fraction_theta_max 0.998
_diffrn_measurement_device_type 'Bruker APEX-II CCD'
_diffrn_measurement_method '\f and \w scans'
_diffrn_radiation_type MoK\a
_diffrn_radiation_wavelength 0.71073
_diffrn_reflns_av_R_equivalents 0.0366
_diffrn_reflns_av_unetI/netI 0.0341
_diffrn_reflns_Laue_measured_fraction_full 1.000
_diffrn_reflns_Laue_measured_fraction_max 0.998
_diffrn_reflns_limit_h_max 14
_diffrn_reflns_limit_h_min -14
_diffrn_reflns_limit_k_max 25
_diffrn_reflns_limit_k_min -23
_diffrn_reflns_limit_l_max 17
_diffrn_reflns_limit_l_min -17
_diffrn_reflns_number 24248
_diffrn_reflns_point_group_measured_fraction_full 1.000
_diffrn_reflns_point_group_measured_fraction_max 0.998
_diffrn_reflns_theta_full 25.242
_diffrn_reflns_theta_max 30.492
_diffrn_reflns_theta_min 2.079
_exptl_absorpt_coefficient_mu 1.025
_exptl_absorpt_correction_T_max 0.912
_exptl_absorpt_correction_T_min 0.856
_exptl_absorpt_correction_type multi-scan
_exptl_absorpt_process_details
'SADABS-2014/5 (Bruker,2014/5) was used for absorption correction. wR2(int) was 0.0355 before and 0.0323 after correction. The Ratio of minimum to maximum transmission is 0.9390. The \l/2 correction factor is 0.00150.'
_exptl_crystal_colour 'clear greenish yellow'
_exptl_crystal_colour_lustre clear
_exptl_crystal_colour_modifier greenish
_exptl_crystal_colour_primary yellow
_exptl_crystal_density_diffrn 1.214
_exptl_crystal_description prism
_exptl_crystal_F_000 816
_exptl_crystal_size_max 0.2
_exptl_crystal_size_mid 0.19
_exptl_crystal_size_min 0.09
_refine_diff_density_max 0.467
_refine_diff_density_min -0.294
_refine_diff_density_rms 0.054
_refine_ls_extinction_method none
_refine_ls_goodness_of_fit_ref 1.008
_refine_ls_hydrogen_treatment constr
_refine_ls_matrix_type full
_refine_ls_number_parameters 279
_refine_ls_number_reflns 6312
_refine_ls_number_restraints 0
_refine_ls_restrained_S_all 1.008
_refine_ls_R_factor_all 0.0375
_refine_ls_R_factor_gt 0.0256
_refine_ls_shift/su_max 0.004
_refine_ls_shift/su_mean 0.000
_refine_ls_structure_factor_coef Fsqd
_refine_ls_weighting_details 'w=1/[\s^2^(Fo^2^)+(0.0330P)^2^] where P=(Fo^2^+2Fc^2^)/3'
_refine_ls_weighting_scheme calc
_refine_ls_wR_factor_gt 0.0599
_refine_ls_wR_factor_ref 0.0630
_reflns_Friedel_coverage 0.000
_reflns_number_gt 5098
_reflns_number_total 6312
_reflns_threshold_expression 'I > 2\s(I)'
_cod_data_source_file ja8b07708_si_004.cif
_cod_data_source_block mo_jl294_01m
_cod_database_code 4132975
_shelx_shelxl_version_number 2016/6
_shelx_space_group_comment
;
The symmetry employed for this shelxl refinement is uniquely defined
by the following loop, which should always be used as a source of
symmetry information in preference to the above space-group names.
They are only intended as comments.
;
_shelx_estimated_absorpt_t_max 0.913
_shelx_estimated_absorpt_t_min 0.821
_olex2_refinement_description
;
1. Fixed Uiso
 At 1.2 times of:
  All C(H,H) groups
 At 1.5 times of:
  All C(H,H,H) groups
2. Others
 Sof(C14B)=Sof(H14D)=Sof(H14E)=Sof(H14F)=Sof(C15B)=Sof(H15D)=Sof(H15E)=
 Sof(H15F)=Sof(C16B)=Sof(H16D)=Sof(H16E)=Sof(H16F)=1-FVAR(1)
 Sof(C14)=Sof(H14A)=Sof(H14B)=Sof(H14C)=Sof(C15)=Sof(H15A)=Sof(H15B)=Sof(H15C)=
 Sof(C16)=Sof(H16A)=Sof(H16B)=Sof(H16C)=FVAR(1)
 Sof(C8)=Sof(C9)=Sof(H9A)=Sof(H9B)=Sof(H9C)=Sof(C10)=Sof(H10D)=Sof(H10E)=
 Sof(H10F)=Sof(C11)=Sof(H11D)=Sof(H11E)=Sof(H11F)=1-FVAR(2)
 Sof(C8B)=Sof(C9B)=Sof(H9BA)=Sof(H9BB)=Sof(H9BC)=Sof(C10B)=Sof(H10A)=Sof(H10B)=
 Sof(H10C)=Sof(C11B)=Sof(H11A)=Sof(H11B)=Sof(H11C)=FVAR(2)
3.a Secondary CH2 refined with riding coordinates:
 C1(H1A,H1B), C3(H3A,H3B), C5(H5A,H5B)
3.b Idealised Me refined as rotating group:
 C2(H2A,H2B,H2C), C4(H4A,H4B,H4C), C6(H6A,H6B,H6C), C9B(H9BA,H9BB,H9BC),
 C10B(H10A,H10B,H10C), C11B(H11A,H11B,H11C), C14(H14A,H14B,H14C), C15(H15A,H15B,
 H15C), C16(H16A,H16B,H16C), C9(H9A,H9B,H9C), C10(H10D,H10E,H10F), C11(H11D,
 H11E,H11F), C14B(H14D,H14E,H14F), C15B(H15D,H15E,H15F), C16B(H16D,H16E,H16F)
;
_olex2_submission_special_instructions 'No special instructions were received'

loop_
_space_group_symop_operation_xyz
'x, y, z'
'-x, y+1/2, -z+1/2'
'-x, -y, -z'
'x, -y-1/2, z-1/2'

loop_
_atom_site_label
_atom_site_type_symbol
_atom_site_fract_x
_atom_site_fract_y
_atom_site_fract_z
_atom_site_U_iso_or_equiv
_atom_site_adp_type
_atom_site_occupancy
_atom_site_site_symmetry_order
_atom_site_calc_flag
_atom_site_refinement_flags_posn
_atom_site_refinement_flags_occupancy
_atom_site_disorder_assembly
_atom_site_disorder_group
Ni1 Ni 0.39885(2) 0.52384(2) 0.41137(2) 0.01146(4) Uani 1 1 d . . . .
P1 P 0.22251(3) 0.56624(2) 0.25051(2) 0.01318(6) Uani 1 1 d . . . .
O1 O 0.70529(10) 0.45511(6) 0.47836(8) 0.0303(2) Uani 1 1 d . . . .
O2 O 0.53186(10) 0.49560(6) 0.32698(8) 0.0303(2) Uani 1 1 d . . . .
O3 O 0.32850(10) 0.41769(5) 0.39783(8) 0.0316(2) Uani 1 1 d . . . .
O4 O 0.50265(10) 0.37693(5) 0.54874(8) 0.0283(2) Uani 1 1 d . . . .
C1 C 0.29218(13) 0.62792(7) 0.16387(11) 0.0233(3) Uani 1 1 d . . . .
H1A H 0.339289 0.671056 0.211587 0.028 Uiso 1 1 calc R . . .
H1B H 0.366544 0.600283 0.142876 0.028 Uiso 1 1 calc R . . .
C2 C 0.18332(16) 0.65834(9) 0.05430(13) 0.0358(4) Uani 1 1 d . . . .
H2A H 0.136473 0.616420 0.005270 0.054 Uiso 1 1 calc GR . . .
H2B H 0.232274 0.689789 0.013915 0.054 Uiso 1 1 calc GR . . .
H2C H 0.111580 0.688281 0.073633 0.054 Uiso 1 1 calc GR . . .
C3 C 0.12768(12) 0.49105(7) 0.15563(10) 0.0208(3) Uani 1 1 d . . . .
H3A H 0.085904 0.456726 0.198905 0.025 Uiso 1 1 calc R . . .
H3B H 0.048105 0.513105 0.092981 0.025 Uiso 1 1 calc R . . .
C4 C 0.22223(14) 0.44592(8) 0.10428(11) 0.0262(3) Uani 1 1 d . . . .
H4A H 0.255374 0.478254 0.054198 0.039 Uiso 1 1 calc GR . . .
H4B H 0.167444 0.404019 0.060005 0.039 Uiso 1 1 calc GR . . .
H4C H 0.304646 0.426462 0.165627 0.039 Uiso 1 1 calc GR . . .
C5 C 0.07872(12) 0.61767(7) 0.27867(11) 0.0216(3) Uani 1 1 d . . . .
H5A H 0.005049 0.630213 0.205103 0.026 Uiso 1 1 calc R . . .
H5B H 0.033878 0.584988 0.321827 0.026 Uiso 1 1 calc R . . .
C6 C 0.12915(14) 0.68985(8) 0.34614(12) 0.0286(3) Uani 1 1 d . . . .
H6A H 0.160096 0.725650 0.299066 0.043 Uiso 1 1 calc GR . . .
H6B H 0.209162 0.678620 0.415322 0.043 Uiso 1 1 calc GR . . .
H6C H 0.050521 0.711551 0.367294 0.043 Uiso 1 1 calc GR . . .
C7 C 0.65198(12) 0.46698(7) 0.37376(10) 0.0172(2) Uani 1 1 d . . . .
C12 C 0.39097(12) 0.36726(6) 0.46586(10) 0.0153(2) Uani 1 1 d . . . .
C13 C 0.32474(14) 0.28866(7) 0.44990(12) 0.0258(3) Uani 1 1 d . . . .
C8B C 0.7207(6) 0.4366(4) 0.2854(5) 0.0239(10) Uani 0.561(11) 1 d . P A 1
C9B C 0.7139(11) 0.4949(8) 0.2010(10) 0.055(3) Uani 0.561(11) 1 d . P A 1
H9BA H 0.764836 0.477989 0.149740 0.082 Uiso 0.561(11) 1 calc GR P A 1
H9BB H 0.758353 0.540789 0.240030 0.082 Uiso 0.561(11) 1 calc GR P A 1
H9BC H 0.613916 0.504914 0.156652 0.082 Uiso 0.561(11) 1 calc GR P A 1
C10B C 0.8756(4) 0.4159(3) 0.3482(4) 0.0307(11) Uani 0.561(11) 1 d . P A 1
H10A H 0.919984 0.397341 0.293446 0.046 Uiso 0.561(11) 1 calc GR P A 1
H10B H 0.879292 0.376783 0.404581 0.046 Uiso 0.561(11) 1 calc GR P A 1
H10C H 0.927320 0.460279 0.387117 0.046 Uiso 0.561(11) 1 calc GR P A 1
C11B C 0.6390(6) 0.3674(3) 0.2274(5) 0.0693(16) Uani 0.561(11) 1 d . P A 1
H11A H 0.539950 0.381196 0.185487 0.104 Uiso 0.561(11) 1 calc GR P A 1
H11B H 0.640454 0.329692 0.285210 0.104 Uiso 0.561(11) 1 calc GR P A 1
H11C H 0.683845 0.346842 0.174222 0.104 Uiso 0.561(11) 1 calc GR P A 1
C14 C 0.1902(4) 0.28469(17) 0.3449(4) 0.0393(12) Uani 0.534(7) 1 d . P B 1
H14A H 0.214562 0.296692 0.276437 0.059 Uiso 0.534(7) 1 calc GR P B 1
H14B H 0.119717 0.320815 0.353179 0.059 Uiso 0.534(7) 1 calc GR P B 1
H14C H 0.150029 0.234035 0.337958 0.059 Uiso 0.534(7) 1 calc GR P B 1
C15 C 0.2720(6) 0.2770(3) 0.5582(4) 0.0528(14) Uani 0.534(7) 1 d . P B 1
H15A H 0.221041 0.229231 0.550830 0.079 Uiso 0.534(7) 1 calc GR P B 1
H15B H 0.207888 0.318094 0.561677 0.079 Uiso 0.534(7) 1 calc GR P B 1
H15C H 0.354745 0.276653 0.628131 0.079 Uiso 0.534(7) 1 calc GR P B 1
C16 C 0.4301(5) 0.2327(2) 0.4487(5) 0.0428(12) Uani 0.534(7) 1 d . P B 1
H16A H 0.515172 0.239177 0.515980 0.064 Uiso 0.534(7) 1 calc GR P B 1
H16B H 0.456115 0.238546 0.379467 0.064 Uiso 0.534(7) 1 calc GR P B 1
H16C H 0.390233 0.182592 0.449940 0.064 Uiso 0.534(7) 1 calc GR P B 1
C8 C 0.7547(8) 0.4488(4) 0.3098(6) 0.0181(11) Uani 0.439(11) 1 d . P A 2
C9 C 0.7321(13) 0.5093(9) 0.2083(11) 0.0342(19) Uani 0.439(11) 1 d . P A 2
H9A H 0.632350 0.508283 0.158425 0.051 Uiso 0.439(11) 1 calc GR P A 2
H9B H 0.794496 0.496736 0.163811 0.051 Uiso 0.439(11) 1 calc GR P A 2
H9C H 0.755703 0.559484 0.241076 0.051 Uiso 0.439(11) 1 calc GR P A 2
C10 C 0.9126(5) 0.4493(4) 0.3842(5) 0.0320(14) Uani 0.439(11) 1 d . P A 2
H10D H 0.938107 0.498980 0.418441 0.048 Uiso 0.439(11) 1 calc GR P A 2
H10E H 0.972007 0.437424 0.337030 0.048 Uiso 0.439(11) 1 calc GR P A 2
H10F H 0.928401 0.411720 0.444776 0.048 Uiso 0.439(11) 1 calc GR P A 2
C11 C 0.7087(11) 0.3708(3) 0.2632(7) 0.0544(19) Uani 0.439(11) 1 d . P A 2
H11D H 0.726560 0.335331 0.326629 0.082 Uiso 0.439(11) 1 calc GR P A 2
H11E H 0.763230 0.355625 0.213625 0.082 Uiso 0.439(11) 1 calc GR P A 2
H11F H 0.606648 0.371121 0.219165 0.082 Uiso 0.439(11) 1 calc GR P A 2
C14B C 0.2786(10) 0.2693(3) 0.3177(4) 0.071(3) Uani 0.466(7) 1 d . P B 2
H14D H 0.363164 0.268842 0.293360 0.107 Uiso 0.466(7) 1 calc GR P B 2
H14E H 0.211201 0.307230 0.274135 0.107 Uiso 0.466(7) 1 calc GR P B 2
H14F H 0.232940 0.219904 0.304187 0.107 Uiso 0.466(7) 1 calc GR P B 2
C15B C 0.2081(5) 0.2872(2) 0.4931(7) 0.0544(17) Uani 0.466(7) 1 d . P B 2
H15D H 0.166680 0.236792 0.483951 0.082 Uiso 0.466(7) 1 calc GR P B 2
H15E H 0.135322 0.323248 0.450945 0.082 Uiso 0.466(7) 1 calc GR P B 2
H15F H 0.241979 0.300618 0.574216 0.082 Uiso 0.466(7) 1 calc GR P B 2
C16B C 0.4401(5) 0.2285(3) 0.5096(6) 0.0402(13) Uani 0.466(7) 1 d . P B 2
H16D H 0.396144 0.178662 0.498569 0.060 Uiso 0.466(7) 1 calc GR P B 2
H16E H 0.479317 0.239466 0.591370 0.060 Uiso 0.466(7) 1 calc GR P B 2
H16F H 0.516982 0.229729 0.476147 0.060 Uiso 0.466(7) 1 calc GR P B 2

loop_
_atom_site_aniso_label
_atom_site_aniso_U_11
_atom_site_aniso_U_22
_atom_site_aniso_U_33
_atom_site_aniso_U_23
_atom_site_aniso_U_13
_atom_site_aniso_U_12
Ni1 0.01083(7) 0.01217(7) 0.00921(7) 0.00107(5) 0.00033(5) -0.00025(5)
P1 0.01170(12) 0.01539(14) 0.01023(13) 0.00187(11) 0.00056(10) 0.00020(10)
O1 0.0204(4) 0.0548(6) 0.0162(4) 0.0098(4) 0.0069(3) 0.0162(4)
O2 0.0230(4) 0.0546(6) 0.0136(4) 0.0051(4) 0.0064(4) 0.0183(4)
O3 0.0369(5) 0.0156(4) 0.0249(5) 0.0067(4) -0.0139(4) -0.0090(4)
O4 0.0260(5) 0.0163(4) 0.0273(5) 0.0058(4) -0.0121(4) -0.0064(3)
C1 0.0230(6) 0.0244(6) 0.0232(6) 0.0102(5) 0.0086(5) 0.0017(5)
C2 0.0405(8) 0.0399(9) 0.0259(7) 0.0194(7) 0.0096(6) 0.0091(7)
C3 0.0182(5) 0.0250(6) 0.0147(5) -0.0038(5) -0.0004(4) -0.0018(4)
C4 0.0274(7) 0.0286(7) 0.0184(6) -0.0053(5) 0.0018(5) 0.0037(5)
C5 0.0137(5) 0.0283(7) 0.0201(6) -0.0041(5) 0.0017(4) 0.0015(5)
C6 0.0250(6) 0.0280(7) 0.0279(7) -0.0081(6) 0.0019(5) 0.0054(5)
C7 0.0190(5) 0.0183(6) 0.0170(5) 0.0026(4) 0.0094(4) 0.0026(4)
C12 0.0176(5) 0.0146(5) 0.0127(5) -0.0004(4) 0.0039(4) -0.0031(4)
C13 0.0271(6) 0.0155(6) 0.0247(7) 0.0037(5) -0.0051(5) -0.0089(5)
C8B 0.016(2) 0.042(3) 0.012(2) -0.0044(17) 0.0037(15) 0.0091(17)
C9B 0.050(5) 0.086(7) 0.046(4) 0.037(4) 0.042(4) 0.036(4)
C10B 0.0203(15) 0.051(3) 0.0249(17) 0.0071(17) 0.0134(13) 0.0107(15)
C11B 0.033(2) 0.087(3) 0.084(3) -0.069(3) 0.015(2) 0.002(2)
C14 0.0374(18) 0.0193(14) 0.042(2) -0.0011(13) -0.0134(15) -0.0116(12)
C15 0.075(3) 0.042(2) 0.050(2) -0.0007(18) 0.033(2) -0.035(2)
C16 0.0395(18) 0.0160(15) 0.060(3) -0.008(2) -0.001(2) 0.0005(12)
C8 0.022(3) 0.023(2) 0.009(3) -0.0026(18) 0.006(2) 0.0006(19)
C9 0.019(2) 0.063(4) 0.020(3) 0.019(3) 0.0060(18) 0.002(2)
C10 0.0196(19) 0.057(3) 0.022(2) 0.011(2) 0.0114(16) 0.013(2)
C11 0.068(5) 0.043(3) 0.065(4) -0.030(3) 0.039(4) -0.004(3)
C14B 0.137(7) 0.034(2) 0.030(2) -0.0099(18) 0.009(3) -0.043(3)
C15B 0.029(2) 0.032(2) 0.105(5) 0.023(3) 0.026(2) 0.0000(15)
C16B 0.0273(18) 0.0126(15) 0.076(4) 0.002(2) 0.010(3) 0.0009(12)

loop_
_atom_type_symbol
_atom_type_description
_atom_type_scat_dispersion_real
_atom_type_scat_dispersion_imag
_atom_type_scat_source
C C 0.0033 0.0016 'International Tables Vol C Tables 4.2.6.8 and 6.1.1.4'
H H 0.0000 0.0000 'International Tables Vol C Tables 4.2.6.8 and 6.1.1.4'
Ni Ni 0.3393 1.1124 'International Tables Vol C Tables 4.2.6.8 and 6.1.1.4'
O O 0.0106 0.0060 'International Tables Vol C Tables 4.2.6.8 and 6.1.1.4'
P P 0.1023 0.0942 'International Tables Vol C Tables 4.2.6.8 and 6.1.1.4'

loop_
_geom_angle_atom_site_label_1
_geom_angle_atom_site_label_2
_geom_angle_atom_site_label_3
_geom_angle
_geom_angle_site_symmetry_1
_geom_angle_site_symmetry_3
P1 Ni1 Ni1 178.485(13) . 3_666
O1 Ni1 Ni1 84.88(3) 3_666 3_666
O1 Ni1 P1 96.60(3) 3_666 .
O1 Ni1 O3 89.51(5) 3_666 .
O1 Ni1 O4 89.09(5) 3_666 3_666
O2 Ni1 Ni1 84.33(3) . 3_666
O2 Ni1 P1 94.19(3) . .
O2 Ni1 O1 169.21(3) . 3_666
O2 Ni1 O3 89.37(5) . .
O2 Ni1 O4 90.02(5) . 3_666
O3 Ni1 Ni1 84.97(2) . 3_666
O3 Ni1 P1 95.33(3) . .
O4 Ni1 Ni1 84.32(2) 3_666 3_666
O4 Ni1 P1 95.39(3) 3_666 .
O4 Ni1 O3 169.28(3) 3_666 .
C1 P1 Ni1 112.41(4) . .
C1 P1 C3 106.12(6) . .
C3 P1 Ni1 113.59(4) . .
C5 P1 Ni1 114.72(4) . .
C5 P1 C1 106.24(6) . .
C5 P1 C3 102.88(6) . .
C7 O1 Ni1 122.74(8) . 3_666
C7 O2 Ni1 123.48(8) . .
C12 O3 Ni1 122.75(7) . .
C12 O4 Ni1 123.57(8) . 3_666
P1 C1 H1A 108.2 . .
P1 C1 H1B 108.2 . .
H1A C1 H1B 107.4 . .
C2 C1 P1 116.34(10) . .
C2 C1 H1A 108.2 . .
C2 C1 H1B 108.2 . .
C1 C2 H2A 109.5 . .
C1 C2 H2B 109.5 . .
C1 C2 H2C 109.5 . .
H2A C2 H2B 109.5 . .
H2A C2 H2C 109.5 . .
H2B C2 H2C 109.5 . .
P1 C3 H3A 108.9 . .
P1 C3 H3B 108.9 . .
H3A C3 H3B 107.7 . .
C4 C3 P1 113.54(8) . .
C4 C3 H3A 108.9 . .
C4 C3 H3B 108.9 . .
C3 C4 H4A 109.5 . .
C3 C4 H4B 109.5 . .
C3 C4 H4C 109.5 . .
H4A C4 H4B 109.5 . .
H4A C4 H4C 109.5 . .
H4B C4 H4C 109.5 . .
P1 C5 H5A 109.0 . .
P1 C5 H5B 109.0 . .
H5A C5 H5B 107.8 . .
C6 C5 P1 113.14(8) . .
C6 C5 H5A 109.0 . .
C6 C5 H5B 109.0 . .
C5 C6 H6A 109.5 . .
C5 C6 H6B 109.5 . .
C5 C6 H6C 109.5 . .
H6A C6 H6B 109.5 . .
H6A C6 H6C 109.5 . .
H6B C6 H6C 109.5 . .
O1 C7 O2 124.52(12) . .
O1 C7 C8B 122.4(2) . .
O1 C7 C8 112.3(3) . .
O2 C7 C8B 112.5(2) . .
O2 C7 C8 123.0(3) . .
O3 C12 O4 124.37(11) . .
O3 C12 C13 118.32(9) . .
O4 C12 C13 117.27(10) . .
C12 C13 C15 104.66(16) . .
C12 C13 C14B 107.37(18) . .
C12 C13 C16B 110.49(19) . .
C14 C13 C12 111.67(14) . .
C14 C13 C15 105.9(2) . .
C16 C13 C12 110.6(2) . .
C16 C13 C14 113.0(2) . .
C16 C13 C15 110.6(3) . .
C15B C13 C12 109.5(2) . .
C15B C13 C14B 112.9(3) . .
C15B C13 C16B 111.5(3) . .
C16B C13 C14B 104.9(3) . .
C9B C8B C7 109.1(6) . .
C9B C8B C10B 110.0(5) . .
C9B C8B C11B 110.2(6) . .
C10B C8B C7 108.8(3) . .
C11B C8B C7 109.0(4) . .
C11B C8B C10B 109.7(5) . .
C8B C9B H9BA 109.5 . .
C8B C9B H9BB 109.5 . .
C8B C9B H9BC 109.5 . .
H9BA C9B H9BB 109.5 . .
H9BA C9B H9BC 109.5 . .
H9BB C9B H9BC 109.5 . .
C8B C10B H10A 109.5 . .
C8B C10B H10B 109.5 . .
C8B C10B H10C 109.5 . .
H10A C10B H10B 109.5 . .
H10A C10B H10C 109.5 . .
H10B C10B H10C 109.5 . .
C8B C11B H11A 109.5 . .
C8B C11B H11B 109.5 . .
C8B C11B H11C 109.5 . .
H11A C11B H11B 109.5 . .
H11A C11B H11C 109.5 . .
H11B C11B H11C 109.5 . .
C13 C14 H14A 109.5 . .
C13 C14 H14B 109.5 . .
C13 C14 H14C 109.5 . .
H14A C14 H14B 109.5 . .
H14A C14 H14C 109.5 . .
H14B C14 H14C 109.5 . .
C13 C15 H15A 109.5 . .
C13 C15 H15B 109.5 . .
C13 C15 H15C 109.5 . .
H15A C15 H15B 109.5 . .
H15A C15 H15C 109.5 . .
H15B C15 H15C 109.5 . .
C13 C16 H16A 109.5 . .
C13 C16 H16B 109.5 . .
C13 C16 H16C 109.5 . .
H16A C16 H16B 109.5 . .
H16A C16 H16C 109.5 . .
H16B C16 H16C 109.5 . .
C7 C8 C9 108.6(8) . .
C7 C8 C10 114.3(4) . .
C7 C8 C11 103.0(5) . .
C10 C8 C9 108.6(6) . .
C11 C8 C9 111.6(6) . .
C11 C8 C10 110.7(6) . .
C8 C9 H9A 109.5 . .
C8 C9 H9B 109.5 . .
C8 C9 H9C 109.5 . .
H9A C9 H9B 109.5 . .
H9A C9 H9C 109.5 . .
H9B C9 H9C 109.5 . .
C8 C10 H10D 109.5 . .
C8 C10 H10E 109.5 . .
C8 C10 H10F 109.5 . .
H10D C10 H10E 109.5 . .
H10D C10 H10F 109.5 . .
H10E C10 H10F 109.5 . .
C8 C11 H11D 109.5 . .
C8 C11 H11E 109.5 . .
C8 C11 H11F 109.5 . .
H11D C11 H11E 109.5 . .
H11D C11 H11F 109.5 . .
H11E C11 H11F 109.5 . .
C13 C14B H14D 109.5 . .
C13 C14B H14E 109.5 . .
C13 C14B H14F 109.5 . .
H14D C14B H14E 109.5 . .
H14D C14B H14F 109.5 . .
H14E C14B H14F 109.5 . .
C13 C15B H15D 109.5 . .
C13 C15B H15E 109.5 . .
C13 C15B H15F 109.5 . .
H15D C15B H15E 109.5 . .
H15D C15B H15F 109.5 . .
H15E C15B H15F 109.5 . .
C13 C16B H16D 109.5 . .
C13 C16B H16E 109.5 . .
C13 C16B H16F 109.5 . .
H16D C16B H16E 109.5 . .
H16D C16B H16F 109.5 . .
H16E C16B H16F 109.5 . .

loop_
_geom_bond_atom_site_label_1
_geom_bond_atom_site_label_2
_geom_bond_distance
_geom_bond_site_symmetry_2
Ni1 Ni1 2.5876(3) 3_666
Ni1 P1 2.3081(3) .
Ni1 O1 2.0004(10) 3_666
Ni1 O2 1.9978(10) .
Ni1 O3 2.0064(9) .
Ni1 O4 2.0045(9) 3_666
P1 C1 1.8244(13) .
P1 C3 1.8290(12) .
P1 C5 1.8227(13) .
O1 C7 1.2485(14) .
O2 C7 1.2505(14) .
O3 C12 1.2504(14) .
O4 C12 1.2522(13) .
C1 H1A 0.9900 .
C1 H1B 0.9900 .
C1 C2 1.5319(18) .
C2 H2A 0.9800 .
C2 H2B 0.9800 .
C2 H2C 0.9800 .
C3 H3A 0.9900 .
C3 H3B 0.9900 .
C3 C4 1.5243(18) .
C4 H4A 0.9800 .
C4 H4B 0.9800 .
C4 H4C 0.9800 .
C5 H5A 0.9900 .
C5 H5B 0.9900 .
C5 C6 1.5281(18) .
C6 H6A 0.9800 .
C6 H6B 0.9800 .
C6 H6C 0.9800 .
C7 C8B 1.564(7) .
C7 C8 1.517(8) .
C12 C13 1.5338(16) .
C13 C14 1.531(3) .
C13 C15 1.606(4) .
C13 C16 1.448(5) .
C13 C14B 1.589(4) .
C13 C15B 1.425(5) .
C13 C16B 1.567(5) .
C8B C9B 1.461(14) .
C8B C10B 1.524(6) .
C8B C11B 1.522(6) .
C9B H9BA 0.9800 .
C9B H9BB 0.9800 .
C9B H9BC 0.9800 .
C10B H10A 0.9800 .
C10B H10B 0.9800 .
C10B H10C 0.9800 .
C11B H11A 0.9800 .
C11B H11B 0.9800 .
C11B H11C 0.9800 .
C14 H14A 0.9800 .
C14 H14B 0.9800 .
C14 H14C 0.9800 .
C15 H15A 0.9800 .
C15 H15B 0.9800 .
C15 H15C 0.9800 .
C16 H16A 0.9800 .
C16 H16B 0.9800 .
C16 H16C 0.9800 .
C8 C9 1.617(16) .
C8 C10 1.535(7) .
C8 C11 1.519(7) .
C9 H9A 0.9800 .
C9 H9B 0.9800 .
C9 H9C 0.9800 .
C10 H10D 0.9800 .
C10 H10E 0.9800 .
C10 H10F 0.9800 .
C11 H11D 0.9800 .
C11 H11E 0.9800 .
C11 H11F 0.9800 .
C14B H14D 0.9800 .
C14B H14E 0.9800 .
C14B H14F 0.9800 .
C15B H15D 0.9800 .
C15B H15E 0.9800 .
C15B H15F 0.9800 .
C16B H16D 0.9800 .
C16B H16E 0.9800 .
C16B H16F 0.9800 .
